data_7060780
loop_
_publ_author_name
'Land, Michael A.'
'Robertson, Katherine N.'
'Ylijoki, Kai E. O.'
'Clyburne, Jason A. C.'

_publ_section_title
;
 Reactivity of 1,3-dichloro-1,3-bis(dimethylamino)-propenium salts with
 primary amines
;
_journal_issue 30
_journal_name_full 'New Journal of Chemistry'
_journal_page_first 13558
_journal_page_last 13570
_journal_paper_doi 10.1039/D1NJ02298A
_journal_volume 45
_journal_year 2021
_chemical_formula_moiety 'C27 H45 N4, F6 P, C H2 Cl2'
_chemical_formula_sum 'C28 H47 Cl2 F6 N4 P'
_chemical_formula_weight 655.56
_space_group_crystal_system triclinic
_space_group_IT_number 2
_space_group_name_Hall '-P 1'
_space_group_name_H-M_alt 'P -1'
_atom_sites_solution_hydrogens mixed
_atom_sites_solution_primary 'dual space'
_audit_creation_method SHELXL-2018/1
_audit_update_record
;
2021-02-09 deposited with the CCDC.	2021-06-30 downloaded from the CCDC.
;
_cell_angle_alpha 95.442(2)
_cell_angle_beta 100.844(2)
_cell_angle_gamma 111.6480(10)
_cell_formula_units_Z 2
_cell_length_a 11.1649(14)
_cell_length_b 11.6494(14)
_cell_length_c 13.3995(16)
_cell_measurement_reflns_used 6390
_cell_measurement_temperature 125(2)
_cell_measurement_theta_max 27.89
_cell_measurement_theta_min 2.24
_cell_volume 1565.0(3)
_computing_cell_refinement 'Bruker SAINT'
_computing_data_collection 'Bruker APEX2'
_computing_data_reduction 'Bruker SAINT'
_computing_structure_refinement 'SHELXL-2018/1 (Sheldrick, 2018)'
_computing_structure_solution 'SHELXT-2014 (Sheldrick, 2015)'
_diffrn_ambient_temperature 125(2)
_diffrn_measured_fraction_theta_full 0.997
_diffrn_measured_fraction_theta_max 0.995
_diffrn_measurement_device_type 'Bruker APEX-II CCD'
_diffrn_measurement_method '\f and \w scans'
_diffrn_radiation_monochromator graphite
_diffrn_radiation_source 'sealed tube'
_diffrn_radiation_type MoK\a
_diffrn_radiation_wavelength 0.71073
_diffrn_reflns_av_R_equivalents 0.0337
_diffrn_reflns_av_unetI/netI 0.0420
_diffrn_reflns_Laue_measured_fraction_full 0.997
_diffrn_reflns_Laue_measured_fraction_max 0.995
_diffrn_reflns_limit_h_max 13
_diffrn_reflns_limit_h_min -13
_diffrn_reflns_limit_k_max 14
_diffrn_reflns_limit_k_min -14
_diffrn_reflns_limit_l_max 16
_diffrn_reflns_limit_l_min -16
_diffrn_reflns_number 16587
_diffrn_reflns_point_group_measured_fraction_full 0.997
_diffrn_reflns_point_group_measured_fraction_max 0.995
_diffrn_reflns_theta_full 25.242
_diffrn_reflns_theta_max 26.020
_diffrn_reflns_theta_min 1.912
_exptl_absorpt_coefficient_mu 0.320
_exptl_absorpt_correction_T_max 0.7456
_exptl_absorpt_correction_T_min 0.6415
_exptl_absorpt_correction_type multi-scan
_exptl_absorpt_process_details 'SADABS; Bruker 2009'
_exptl_crystal_colour colourless
_exptl_crystal_density_diffrn 1.391
_exptl_crystal_description 'rectangualr prism'
_exptl_crystal_F_000 692
_exptl_crystal_size_max 0.350
_exptl_crystal_size_mid 0.225
_exptl_crystal_size_min 0.150
_refine_diff_density_max 0.277
_refine_diff_density_min -0.340
_refine_diff_density_rms 0.049
_refine_ls_extinction_method none
_refine_ls_goodness_of_fit_ref 1.021
_refine_ls_hydrogen_treatment mixed
_refine_ls_matrix_type full
_refine_ls_number_parameters 530
_refine_ls_number_reflns 6139
_refine_ls_number_restraints 266
_refine_ls_restrained_S_all 1.027
_refine_ls_R_factor_all 0.0699
_refine_ls_R_factor_gt 0.0472
_refine_ls_shift/su_max 0.001
_refine_ls_shift/su_mean 0.000
_refine_ls_structure_factor_coef Fsqd
_refine_ls_weighting_details 'w=1/[\s^2^(Fo^2^)+(0.0499P)^2^+0.9122P] where P=(Fo^2^+2Fc^2^)/3'
_refine_ls_weighting_scheme calc
_refine_ls_wR_factor_gt 0.1113
_refine_ls_wR_factor_ref 0.1221
_reflns_Friedel_coverage 0.000
_reflns_number_gt 4474
_reflns_number_total 6139
_reflns_threshold_expression 'I > 2\s(I)'
_cod_data_source_file d1nj02298a3.cif
_cod_data_source_block compound7a_ML092
_cod_depositor_comments 'Adding full bibliography for 7060780--7060787.cif.'
_cod_database_code 7060780
_shelx_shelxl_version_number 2018/1
_shelx_space_group_comment
;
The symmetry employed for this shelxl refinement is uniquely defined
by the following loop, which should always be used as a source of
symmetry information in preference to the above space-group names.
They are only intended as comments.
;
_shelx_estimated_absorpt_t_min 0.896
_shelx_estimated_absorpt_t_max 0.954

loop_
_space_group_symop_operation_xyz
'x, y, z'
'-x, -y, -z'

loop_
_atom_site_label
_atom_site_type_symbol
_atom_site_fract_x
_atom_site_fract_y
_atom_site_fract_z
_atom_site_U_iso_or_equiv
_atom_site_adp_type
_atom_site_occupancy
_atom_site_site_symmetry_order
_atom_site_calc_flag
_atom_site_refinement_flags_posn
_atom_site_refinement_flags_adp
_atom_site_refinement_flags_occupancy
_atom_site_disorder_assembly
_atom_site_disorder_group
C28A C 0.517(2) 0.8506(12) 0.3956(11) 0.062(4) Uani 0.462(3) 1 d D U P A 1
H28A H 0.442145 0.878299 0.382804 0.075 Uiso 0.462(3) 1 calc R U P A 1
H28B H 0.549492 0.851836 0.331863 0.075 Uiso 0.462(3) 1 calc R U P A 1
Cl1A Cl 0.6459(3) 0.9634(3) 0.4956(3) 0.0402(7) Uani 0.462(3) 1 d D U P A 1
Cl2A Cl 0.4533(5) 0.6961(5) 0.4139(4) 0.081(2) Uani 0.462(3) 1 d D U P A 1
C28B C 0.5441(16) 0.8547(15) 0.3885(11) 0.046(4) Uani 0.395(3) 1 d D U P B 2
H28C H 0.496715 0.890575 0.338789 0.056 Uiso 0.395(3) 1 calc R U P B 2
H28D H 0.594402 0.817532 0.352374 0.056 Uiso 0.395(3) 1 calc R U P B 2
Cl1B Cl 0.6525(8) 0.9724(8) 0.4945(6) 0.116(3) Uani 0.395(3) 1 d D U P B 2
Cl2B Cl 0.4311(6) 0.7406(5) 0.4389(5) 0.0836(17) Uani 0.395(3) 1 d D U P B 2
C28C C 0.571(5) 0.834(2) 0.390(3) 0.063(6) Uani 0.143(3) 1 d D U P C 3
H28E H 0.542508 0.843176 0.317604 0.076 Uiso 0.143(3) 1 calc R U P C 3
H28F H 0.666156 0.849177 0.403470 0.076 Uiso 0.143(3) 1 calc R U P C 3
Cl1C Cl 0.5527(19) 0.9527(14) 0.4733(11) 0.179(6) Uani 0.143(3) 1 d D U P C 3
Cl2C Cl 0.482(2) 0.6808(19) 0.4030(18) 0.129(6) Uani 0.143(3) 1 d D U P C 3
P1 P 0.67129(6) 0.89493(6) 0.14355(5) 0.02895(16) Uani 1 1 d . . . . .
F1 F 0.80971(14) 0.99666(15) 0.13379(12) 0.0532(4) Uani 1 1 d . . . . .
F2 F 0.53375(13) 0.79367(13) 0.15382(12) 0.0447(4) Uani 1 1 d . . . . .
F3A F 0.7423(16) 0.8470(15) 0.2362(10) 0.039(2) Uani 0.67(5) 1 d D . P D 1
F4A F 0.6040(15) 0.9355(8) 0.0456(10) 0.051(3) Uani 0.67(5) 1 d D . P D 1
F5A F 0.6651(14) 0.9990(12) 0.2188(12) 0.0432(18) Uani 0.67(5) 1 d D . P D 1
F6A F 0.6828(15) 0.7849(13) 0.0629(10) 0.0474(19) Uani 0.67(5) 1 d D . P D 1
F3B F 0.764(3) 0.857(3) 0.224(2) 0.040(4) Uani 0.33(5) 1 d D . P D 2
F4B F 0.5770(13) 0.9473(14) 0.073(2) 0.042(3) Uani 0.33(5) 1 d D . P D 2
F5B F 0.659(3) 0.990(2) 0.244(2) 0.039(3) Uani 0.33(5) 1 d D . P D 2
F6B F 0.675(3) 0.815(3) 0.0525(17) 0.042(3) Uani 0.33(5) 1 d D . P D 2
N1 N 0.49316(17) 0.43847(17) 0.14921(15) 0.0291(4) Uani 1 1 d . . . . .
N2 N 0.52472(18) 0.26679(18) 0.20365(16) 0.0332(5) Uani 1 1 d . . . . .
N3 N 0.12871(18) 0.13684(17) 0.24535(14) 0.0266(4) Uani 1 1 d D . . . .
H3N H 0.066(2) 0.0599(17) 0.2233(18) 0.035(7) Uiso 1 1 d D . . . .
N4 N 0.23895(19) 0.06341(17) 0.14235(16) 0.0297(4) Uani 1 1 d D . . . .
H4N H 0.285(2) 0.082(2) 0.0967(16) 0.036(7) Uiso 1 1 d D . . . .
C1 C 0.4420(2) 0.3271(2) 0.18280(17) 0.0270(5) Uani 1 1 d . . . . .
C2 C 0.3137(2) 0.2856(2) 0.19787(17) 0.0271(5) Uani 1 1 d . . . . .
H2 H 0.280498 0.348438 0.210584 0.033 Uiso 1 1 calc R U . . .
C3 C 0.2272(2) 0.1603(2) 0.19639(17) 0.0244(5) Uani 1 1 d . . . . .
C4 C 0.4060(2) 0.4947(2) 0.1014(2) 0.0343(6) Uani 1 1 d . . . . .
H4A H 0.325656 0.428931 0.056074 0.052 Uiso 1 1 calc R U . . .
H4B H 0.451862 0.554622 0.060687 0.052 Uiso 1 1 calc R U . . .
H4C H 0.381608 0.538597 0.155110 0.052 Uiso 1 1 calc R U . . .
C5 C 0.6298(2) 0.5280(2) 0.1965(2) 0.0398(6) Uani 1 1 d . . . . .
H5A H 0.628442 0.603398 0.234554 0.060 Uiso 1 1 calc R U . . .
H5B H 0.677721 0.550964 0.142401 0.060 Uiso 1 1 calc R U . . .
H5C H 0.674543 0.489280 0.244135 0.060 Uiso 1 1 calc R U . . .
C6 C 0.6205(2) 0.2675(2) 0.1425(2) 0.0414(6) Uani 1 1 d . . . . .
H6A H 0.606295 0.307744 0.082910 0.062 Uiso 1 1 calc R U . . .
H6B H 0.608446 0.180986 0.118325 0.062 Uiso 1 1 calc R U . . .
H6C H 0.710818 0.314225 0.185244 0.062 Uiso 1 1 calc R U . . .
C7 C 0.5191(3) 0.1906(3) 0.2837(2) 0.0461(7) Uani 1 1 d . . . . .
H7A H 0.463286 0.205748 0.327364 0.069 Uiso 1 1 calc R U . . .
H7B H 0.608870 0.212884 0.325998 0.069 Uiso 1 1 calc R U . . .
H7C H 0.481194 0.101624 0.251704 0.069 Uiso 1 1 calc R U . . .
C8 C 0.1115(2) 0.21415(19) 0.33191(16) 0.0245(5) Uani 1 1 d . . . . .
C9 C 0.2427(2) 0.2941(2) 0.40979(18) 0.0364(6) Uani 1 1 d . . . . .
H9A H 0.302425 0.354962 0.375903 0.044 Uiso 1 1 calc R U . . .
H9B H 0.287021 0.239748 0.436378 0.044 Uiso 1 1 calc R U . . .
C10 C 0.2140(3) 0.3647(3) 0.4998(2) 0.0496(7) Uani 1 1 d . . . . .
H10 H 0.299718 0.419078 0.550073 0.060 Uiso 1 1 calc R U . . .
C11 C 0.1259(3) 0.2696(3) 0.5547(2) 0.0498(7) Uani 1 1 d . . . . .
H11A H 0.171241 0.216308 0.581872 0.060 Uiso 1 1 calc R U . . .
H11B H 0.108805 0.314384 0.613389 0.060 Uiso 1 1 calc R U . . .
C12 C -0.0047(3) 0.1883(2) 0.47758(19) 0.0364(6) Uani 1 1 d . . . . .
H12 H -0.062481 0.125443 0.512443 0.044 Uiso 1 1 calc R U . . .
C13 C 0.0231(2) 0.1195(2) 0.38731(18) 0.0303(5) Uani 1 1 d . . . . .
H13A H -0.061742 0.065115 0.337825 0.036 Uiso 1 1 calc R U . . .
H13B H 0.068057 0.065380 0.413385 0.036 Uiso 1 1 calc R U . . .
C14 C 0.1435(3) 0.4463(3) 0.4585(2) 0.0565(8) Uani 1 1 d . . . . .
H14A H 0.126781 0.492721 0.516498 0.068 Uiso 1 1 calc R U . . .
H14B H 0.200459 0.508356 0.423752 0.068 Uiso 1 1 calc R U . . .
C15 C 0.0126(3) 0.3650(2) 0.3824(2) 0.0450(7) Uani 1 1 d . . . . .
H15 H -0.033320 0.419233 0.356013 0.054 Uiso 1 1 calc R U . . .
C16 C -0.0758(3) 0.2693(3) 0.4364(2) 0.0430(6) Uani 1 1 d . . . . .
H16A H -0.095259 0.313651 0.494028 0.052 Uiso 1 1 calc R U . . .
H16B H -0.161046 0.215824 0.386885 0.052 Uiso 1 1 calc R U . . .
C17 C 0.0399(2) 0.2959(2) 0.29209(19) 0.0335(5) Uani 1 1 d . . . . .
H17A H -0.044939 0.242785 0.242007 0.040 Uiso 1 1 calc R U . . .
H17B H 0.095357 0.357561 0.256179 0.040 Uiso 1 1 calc R U . . .
C18 C 0.1720(2) -0.07415(19) 0.13691(17) 0.0256(5) Uani 1 1 d . . . . .
C19 C 0.1773(2) -0.1119(2) 0.24318(18) 0.0313(5) Uani 1 1 d . U . . .
H19A H 0.128779 -0.074731 0.281400 0.038 Uiso 1 1 calc R U . . .
H19B H 0.270774 -0.079902 0.283311 0.038 Uiso 1 1 calc R U . . .
C20 C 0.1143(2) -0.2556(2) 0.2305(2) 0.0337(5) Uani 1 1 d . U . . .
H20 H 0.127608 -0.275124 0.301867 0.040 Uiso 1 1 calc R U . E 1
C21 C 0.1884(2) -0.3149(2) 0.17376(18) 0.0328(5) Uani 1 1 d . . . . .
H21A H 0.155547 -0.406321 0.173608 0.039 Uiso 1 1 calc R U . F 1
H21B H 0.284890 -0.276163 0.205973 0.039 Uiso 1 1 calc R U . F 1
C22A C 0.1584(6) -0.2879(6) 0.0614(6) 0.0259(14) Uani 0.5 1 d D U P G 1
H22A H 0.198023 -0.330120 0.016714 0.031 Uiso 0.5 1 calc R U P G 1
C23A C 0.2253(7) -0.1452(7) 0.0692(6) 0.0296(16) Uani 0.5 1 d D U P G 1
H23A H 0.322043 -0.117403 0.097510 0.036 Uiso 0.5 1 calc R U P G 1
H23B H 0.211537 -0.124564 -0.000924 0.036 Uiso 0.5 1 calc R U P G 1
C24A C -0.0250(7) -0.2961(7) 0.1922(5) 0.0296(14) Uani 0.5 1 d D U P G 1
H24A H -0.060528 -0.251056 0.237248 0.035 Uiso 0.5 1 calc R U P G 1
H24B H -0.069622 -0.387222 0.191198 0.035 Uiso 0.5 1 calc R U P G 1
C25A C -0.0509(5) -0.2680(5) 0.0821(5) 0.0277(12) Uani 0.5 1 d D U P G 1
H25 H -0.148814 -0.299064 0.052518 0.033 Uiso 0.5 1 calc R U P G 1
C26A C 0.0087(6) -0.3334(5) 0.0142(4) 0.0324(11) Uani 0.5 1 d D U P G 1
H26A H -0.006451 -0.313973 -0.056314 0.039 Uiso 0.5 1 calc R U P G 1
H26B H -0.034558 -0.425470 0.009173 0.039 Uiso 0.5 1 calc R U P G 1
C27A C 0.0135(8) -0.1258(7) 0.0850(7) 0.0276(17) Uani 0.5 1 d D U P G 1
H27A H -0.027722 -0.082548 0.125931 0.033 Uiso 0.5 1 calc R U P G 1
H27B H -0.001001 -0.107850 0.014040 0.033 Uiso 0.5 1 calc R U P G 1
C22B C 0.2148(6) -0.2648(7) 0.0765(6) 0.0305(15) Uani 0.5 1 d D U P G 2
H22B H 0.275477 -0.297203 0.048557 0.037 Uiso 0.5 1 calc R U P G 2
C23B C 0.2732(7) -0.1212(7) 0.0952(6) 0.0277(15) Uani 0.5 1 d D U P G 2
H23C H 0.287481 -0.091129 0.030005 0.033 Uiso 0.5 1 calc R U P G 2
H23D H 0.359802 -0.087632 0.146458 0.033 Uiso 0.5 1 calc R U P G 2
C24B C -0.0313(7) -0.3084(7) 0.1470(6) 0.0355(16) Uani 0.5 1 d D U P G 2
H24C H -0.071979 -0.401273 0.136369 0.043 Uiso 0.5 1 calc R U P G 2
H24D H -0.091187 -0.275911 0.174570 0.043 Uiso 0.5 1 calc R U P G 2
C25B C -0.0145(6) -0.2664(6) 0.0441(5) 0.0354(13) Uani 0.5 1 d D U P G 2
H25B H -0.103018 -0.299269 -0.006232 0.039 Uiso 0.5 1 calc R U P G 2
C26B C 0.0793(7) -0.3136(5) -0.0001(5) 0.0358(12) Uani 0.5 1 d D U P G 2
H26C H 0.041134 -0.406513 -0.014064 0.043 Uiso 0.5 1 calc R U P G 2
H26D H 0.089784 -0.284205 -0.066094 0.043 Uiso 0.5 1 calc R U P G 2
C27B C 0.0456(8) -0.1213(7) 0.0625(7) 0.0306(17) Uani 0.5 1 d D U P G 2
H27C H 0.057676 -0.092109 -0.003363 0.037 Uiso 0.5 1 calc R U P G 2
H27D H -0.015456 -0.089073 0.088492 0.037 Uiso 0.5 1 calc R U P G 2

loop_
_atom_site_aniso_label
_atom_site_aniso_U_11
_atom_site_aniso_U_22
_atom_site_aniso_U_33
_atom_site_aniso_U_23
_atom_site_aniso_U_13
_atom_site_aniso_U_12
C28A 0.061(9) 0.078(5) 0.047(4) 0.006(4) 0.015(5) 0.027(4)
Cl1A 0.0318(14) 0.0600(16) 0.0376(15) 0.0107(12) 0.0066(12) 0.0283(13)
Cl2A 0.050(3) 0.082(3) 0.069(3) 0.038(3) -0.016(2) -0.011(2)
C28B 0.040(9) 0.071(5) 0.038(4) 0.026(4) 0.021(4) 0.024(4)
Cl1B 0.081(4) 0.129(5) 0.099(5) -0.002(4) 0.004(3) 0.013(3)
Cl2B 0.0532(19) 0.094(4) 0.079(3) 0.044(3) 0.0120(16) -0.003(2)
C28C 0.055(11) 0.079(7) 0.050(7) 0.016(7) 0.015(7) 0.018(7)
Cl1C 0.167(11) 0.166(9) 0.124(8) 0.024(8) -0.016(8) 0.001(9)
Cl2C 0.099(9) 0.139(9) 0.129(9) -0.014(7) 0.002(7) 0.046(7)
P1 0.0251(3) 0.0270(3) 0.0320(3) 0.0080(2) 0.0074(2) 0.0062(2)
F1 0.0361(8) 0.0554(10) 0.0470(9) 0.0120(8) 0.0138(7) -0.0080(7)
F2 0.0328(8) 0.0337(8) 0.0586(10) 0.0060(7) 0.0189(7) 0.0001(6)
F3A 0.041(5) 0.035(2) 0.035(3) 0.012(2) 0.001(3) 0.012(3)
F4A 0.040(4) 0.055(2) 0.045(3) 0.026(2) -0.001(2) 0.007(2)
F5A 0.047(3) 0.033(2) 0.053(4) 0.003(3) 0.024(3) 0.0142(19)
F6A 0.052(3) 0.041(4) 0.044(3) -0.009(2) 0.014(2) 0.015(3)
F3B 0.031(6) 0.043(7) 0.048(7) 0.016(4) 0.013(4) 0.015(5)
F4B 0.027(3) 0.052(4) 0.058(7) 0.028(4) 0.018(4) 0.017(3)
F5B 0.051(4) 0.027(4) 0.045(7) 0.003(5) 0.034(5) 0.013(3)
F6B 0.044(4) 0.046(9) 0.038(4) -0.004(5) 0.014(3) 0.019(6)
N1 0.0201(9) 0.0228(10) 0.0398(11) 0.0064(8) 0.0093(8) 0.0022(8)
N2 0.0247(10) 0.0282(10) 0.0491(13) 0.0120(9) 0.0156(9) 0.0088(8)
N3 0.0242(10) 0.0192(9) 0.0315(10) -0.0015(8) 0.0122(8) 0.0021(8)
N4 0.0312(10) 0.0228(10) 0.0401(12) 0.0079(9) 0.0233(9) 0.0086(8)
C1 0.0236(11) 0.0210(11) 0.0315(12) 0.0027(9) 0.0079(9) 0.0033(9)
C2 0.0245(11) 0.0223(11) 0.0343(13) 0.0038(9) 0.0114(9) 0.0073(9)
C3 0.0203(10) 0.0247(11) 0.0279(12) 0.0044(9) 0.0081(9) 0.0076(9)
C4 0.0312(12) 0.0258(12) 0.0442(15) 0.0101(11) 0.0120(11) 0.0069(10)
C5 0.0300(13) 0.0305(13) 0.0437(15) 0.0067(11) 0.0057(11) -0.0035(11)
C6 0.0300(13) 0.0394(15) 0.0578(17) 0.0050(13) 0.0168(12) 0.0149(11)
C7 0.0307(13) 0.0446(16) 0.0684(19) 0.0258(14) 0.0133(13) 0.0166(12)
C8 0.0273(11) 0.0220(11) 0.0255(11) 0.0022(9) 0.0112(9) 0.0094(9)
C9 0.0325(13) 0.0379(14) 0.0316(13) -0.0016(11) 0.0076(10) 0.0077(11)
C10 0.0466(16) 0.0497(17) 0.0349(15) -0.0123(13) 0.0085(12) 0.0046(14)
C11 0.0569(18) 0.0664(19) 0.0293(14) 0.0050(13) 0.0127(13) 0.0276(15)
C12 0.0444(15) 0.0403(14) 0.0327(13) 0.0116(11) 0.0202(11) 0.0193(12)
C13 0.0348(13) 0.0288(12) 0.0318(13) 0.0095(10) 0.0142(10) 0.0136(10)
C14 0.082(2) 0.0338(15) 0.0564(19) -0.0030(13) 0.0380(17) 0.0191(15)
C15 0.0640(18) 0.0389(15) 0.0526(17) 0.0153(13) 0.0312(14) 0.0332(14)
C16 0.0533(16) 0.0505(16) 0.0413(15) 0.0119(13) 0.0274(13) 0.0298(14)
C17 0.0413(14) 0.0346(13) 0.0351(13) 0.0120(11) 0.0196(11) 0.0205(11)
C18 0.0307(12) 0.0188(11) 0.0287(12) 0.0044(9) 0.0131(9) 0.0084(9)
C19 0.0367(13) 0.0282(12) 0.0296(12) 0.0037(10) 0.0116(10) 0.0122(10)
C20 0.0395(13) 0.0287(12) 0.0398(14) 0.0136(10) 0.0195(11) 0.0146(10)
C21 0.0372(13) 0.0269(12) 0.0393(14) 0.0102(10) 0.0132(11) 0.0153(11)
C22A 0.032(3) 0.019(3) 0.032(3) 0.002(2) 0.015(3) 0.012(3)
C23A 0.029(4) 0.025(3) 0.035(4) 0.004(3) 0.015(3) 0.007(3)
C24A 0.034(3) 0.018(2) 0.031(3) 0.004(3) 0.009(3) 0.003(2)
C25A 0.023(2) 0.023(2) 0.032(3) 0.000(2) 0.004(2) 0.0054(19)
C26A 0.032(3) 0.025(3) 0.034(3) 0.002(2) 0.003(2) 0.008(2)
C27A 0.024(4) 0.025(3) 0.030(4) 0.005(2) 0.003(2) 0.007(2)
C22B 0.033(3) 0.027(3) 0.034(3) 0.004(2) 0.013(3) 0.013(3)
C23B 0.027(4) 0.022(3) 0.035(4) 0.005(3) 0.016(3) 0.007(3)
C24B 0.025(2) 0.025(3) 0.047(4) 0.005(3) 0.005(3) 0.0018(19)
C25B 0.025(3) 0.027(2) 0.043(3) 0.003(3) -0.001(2) 0.003(2)
C26B 0.039(3) 0.020(2) 0.039(3) 0.002(2) 0.003(3) 0.005(2)
C27B 0.023(4) 0.022(2) 0.045(4) 0.007(2) 0.007(3) 0.008(2)

loop_
_atom_type_symbol
_atom_type_description
_atom_type_scat_dispersion_real
_atom_type_scat_dispersion_imag
_atom_type_scat_source
C C 0.0033 0.0016 'International Tables Vol C Tables 4.2.6.8 and 6.1.1.4'
H H 0.0000 0.0000 'International Tables Vol C Tables 4.2.6.8 and 6.1.1.4'
Cl Cl 0.1484 0.1585 'International Tables Vol C Tables 4.2.6.8 and 6.1.1.4'
F F 0.0171 0.0103 'International Tables Vol C Tables 4.2.6.8 and 6.1.1.4'
N N 0.0061 0.0033 'International Tables Vol C Tables 4.2.6.8 and 6.1.1.4'
P P 0.1023 0.0942 'International Tables Vol C Tables 4.2.6.8 and 6.1.1.4'

loop_
_geom_angle_atom_site_label_1
_geom_angle_atom_site_label_2
_geom_angle_atom_site_label_3
_geom_angle
_geom_angle_site_symmetry_1
_geom_angle_site_symmetry_3
_geom_angle_publ_flag
Cl2A C28A Cl1A 118.0(10) . . ?
Cl2A C28A H28A 107.8 . . ?
Cl1A C28A H28A 107.8 . . ?
Cl2A C28A H28B 107.8 . . ?
Cl1A C28A H28B 107.8 . . ?
H28A C28A H28B 107.1 . . ?
Cl2B C28B Cl1B 106.6(9) . . ?
Cl2B C28B H28C 110.4 . . ?
Cl1B C28B H28C 110.4 . . ?
Cl2B C28B H28D 110.4 . . ?
Cl1B C28B H28D 110.4 . . ?
H28C C28B H28D 108.6 . . ?
Cl2C C28C Cl1C 115.0(18) . . ?
Cl2C C28C H28E 108.5 . . ?
Cl1C C28C H28E 108.5 . . ?
Cl2C C28C H28F 108.5 . . ?
Cl1C C28C H28F 108.5 . . ?
H28E C28C H28F 107.5 . . ?
F6B P1 F3B 95.5(12) . . ?
F5A P1 F4A 92.8(6) . . ?
F6B P1 F2 92.7(12) . . ?
F5A P1 F2 93.3(6) . . ?
F3B P1 F2 97.0(12) . . ?
F4A P1 F2 93.5(5) . . ?
F6B P1 F1 87.4(12) . . ?
F5A P1 F1 86.6(6) . . ?
F3B P1 F1 82.8(12) . . ?
F4A P1 F1 86.7(5) . . ?
F2 P1 F1 179.73(10) . . ?
F5A P1 F3A 91.7(5) . . ?
F4A P1 F3A 175.4(7) . . ?
F2 P1 F3A 87.2(7) . . ?
F1 P1 F3A 92.6(7) . . ?
F6B P1 F4B 92.0(8) . . ?
F3B P1 F4B 172.4(14) . . ?
F2 P1 F4B 83.3(6) . . ?
F1 P1 F4B 96.9(6) . . ?
F5A P1 F6A 178.3(8) . . ?
F4A P1 F6A 87.7(4) . . ?
F2 P1 F6A 88.3(5) . . ?
F1 P1 F6A 91.8(5) . . ?
F3A P1 F6A 87.8(6) . . ?
F6B P1 F5B 176.2(12) . . ?
F3B P1 F5B 88.2(11) . . ?
F2 P1 F5B 86.2(9) . . ?
F1 P1 F5B 93.6(9) . . ?
F4B P1 F5B 84.2(10) . . ?
C1 N1 C4 120.38(18) . . ?
C1 N1 C5 120.42(19) . . ?
C4 N1 C5 114.38(18) . . ?
C1 N2 C7 122.6(2) . . ?
C1 N2 C6 122.2(2) . . ?
C7 N2 C6 115.0(2) . . ?
C3 N3 C8 131.12(18) . . ?
C3 N3 H3N 112.6(16) . . ?
C8 N3 H3N 116.1(16) . . ?
C3 N4 C18 131.10(18) . . ?
C3 N4 H4N 115.5(17) . . ?
C18 N4 H4N 112.8(17) . . ?
N2 C1 N1 116.16(19) . . ?
N2 C1 C2 124.4(2) . . ?
N1 C1 C2 119.4(2) . . ?
C1 C2 C3 127.4(2) . . ?
C1 C2 H2 116.3 . . ?
C3 C2 H2 116.3 . . ?
N3 C3 N4 118.91(19) . . ?
N3 C3 C2 120.44(19) . . ?
N4 C3 C2 120.59(19) . . ?
N1 C4 H4A 109.5 . . ?
N1 C4 H4B 109.5 . . ?
H4A C4 H4B 109.5 . . ?
N1 C4 H4C 109.5 . . ?
H4A C4 H4C 109.5 . . ?
H4B C4 H4C 109.5 . . ?
N1 C5 H5A 109.5 . . ?
N1 C5 H5B 109.5 . . ?
H5A C5 H5B 109.5 . . ?
N1 C5 H5C 109.5 . . ?
H5A C5 H5C 109.5 . . ?
H5B C5 H5C 109.5 . . ?
N2 C6 H6A 109.5 . . ?
N2 C6 H6B 109.5 . . ?
H6A C6 H6B 109.5 . . ?
N2 C6 H6C 109.5 . . ?
H6A C6 H6C 109.5 . . ?
H6B C6 H6C 109.5 . . ?
N2 C7 H7A 109.5 . . ?
N2 C7 H7B 109.5 . . ?
H7A C7 H7B 109.5 . . ?
N2 C7 H7C 109.5 . . ?
H7A C7 H7C 109.5 . . ?
H7B C7 H7C 109.5 . . ?
N3 C8 C17 111.25(18) . . ?
N3 C8 C9 112.65(17) . . ?
C17 C8 C9 110.69(19) . . ?
N3 C8 C13 105.40(16) . . ?
C17 C8 C13 108.52(18) . . ?
C9 C8 C13 108.07(18) . . ?
C8 C9 C10 108.9(2) . . ?
C8 C9 H9A 109.9 . . ?
C10 C9 H9A 109.9 . . ?
C8 C9 H9B 109.9 . . ?
C10 C9 H9B 109.9 . . ?
H9A C9 H9B 108.3 . . ?
C14 C10 C11 109.5(2) . . ?
C14 C10 C9 109.8(2) . . ?
C11 C10 C9 109.6(2) . . ?
C14 C10 H10 109.3 . . ?
C11 C10 H10 109.3 . . ?
C9 C10 H10 109.3 . . ?
C12 C11 C10 108.8(2) . . ?
C12 C11 H11A 109.9 . . ?
C10 C11 H11A 109.9 . . ?
C12 C11 H11B 109.9 . . ?
C10 C11 H11B 109.9 . . ?
H11A C11 H11B 108.3 . . ?
C16 C12 C11 110.3(2) . . ?
C16 C12 C13 109.1(2) . . ?
C11 C12 C13 109.4(2) . . ?
C16 C12 H12 109.4 . . ?
C11 C12 H12 109.4 . . ?
C13 C12 H12 109.4 . . ?
C12 C13 C8 110.48(18) . . ?
C12 C13 H13A 109.6 . . ?
C8 C13 H13A 109.6 . . ?
C12 C13 H13B 109.6 . . ?
C8 C13 H13B 109.6 . . ?
H13A C13 H13B 108.1 . . ?
C15 C14 C10 110.0(2) . . ?
C15 C14 H14A 109.7 . . ?
C10 C14 H14A 109.7 . . ?
C15 C14 H14B 109.7 . . ?
C10 C14 H14B 109.7 . . ?
H14A C14 H14B 108.2 . . ?
C14 C15 C17 109.2(2) . . ?
C14 C15 C16 109.6(2) . . ?
C17 C15 C16 109.6(2) . . ?
C14 C15 H15 109.5 . . ?
C17 C15 H15 109.5 . . ?
C16 C15 H15 109.5 . . ?
C12 C16 C15 109.2(2) . . ?
C12 C16 H16A 109.8 . . ?
C15 C16 H16A 109.8 . . ?
C12 C16 H16B 109.8 . . ?
C15 C16 H16B 109.8 . . ?
H16A C16 H16B 108.3 . . ?
C8 C17 C15 109.8(2) . . ?
C8 C17 H17A 109.7 . . ?
C15 C17 H17A 109.7 . . ?
C8 C17 H17B 109.7 . . ?
C15 C17 H17B 109.7 . . ?
H17A C17 H17B 108.2 . . ?
C27B C18 N4 109.2(4) . . ?
N4 C18 C23A 111.1(3) . . ?
C27B C18 C19 118.7(4) . . ?
N4 C18 C19 112.99(18) . . ?
C23A C18 C19 111.7(4) . . ?
C27B C18 C23B 110.7(4) . . ?
N4 C18 C23B 100.7(3) . . ?
C19 C18 C23B 102.8(3) . . ?
N4 C18 C27A 111.7(3) . . ?
C23A C18 C27A 105.6(4) . . ?
C19 C18 C27A 103.3(3) . . ?
C18 C19 C20 109.58(19) . . ?
C18 C19 H19A 109.8 . . ?
C20 C19 H19A 109.8 . . ?
C18 C19 H19B 109.8 . . ?
C20 C19 H19B 109.8 . . ?
H19A C19 H19B 108.2 . . ?
C24A C20 C21 118.7(3) . . ?
C24A C20 C19 108.2(4) . . ?
C21 C20 C19 110.81(19) . . ?
C21 C20 C24B 100.8(3) . . ?
C19 C20 C24B 108.7(3) . . ?
C24A C20 H20 106.1 . . ?
C21 C20 H20 106.1 . . ?
C19 C20 H20 106.1 . . ?
C22B C21 C20 113.9(3) . . ?
C20 C21 C22A 104.1(3) . . ?
C20 C21 H21A 110.9 . . ?
C22A C21 H21A 110.9 . . ?
C20 C21 H21B 110.9 . . ?
C22A C21 H21B 110.9 . . ?
H21A C21 H21B 108.9 . . ?
C23A C22A C26A 109.8(5) . . ?
C23A C22A C21 106.6(5) . . ?
C26A C22A C21 112.1(5) . . ?
C23A C22A H22A 109.5 . . ?
C26A C22A H22A 109.5 . . ?
C21 C22A H22A 109.5 . . ?
C18 C23A C22A 112.7(5) . . ?
C18 C23A H23A 109.0 . . ?
C22A C23A H23A 109.0 . . ?
C18 C23A H23B 109.0 . . ?
C22A C23A H23B 109.0 . . ?
H23A C23A H23B 107.8 . . ?
C20 C24A C25A 108.2(5) . . ?
C20 C24A H24A 110.1 . . ?
C25A C24A H24A 110.1 . . ?
C20 C24A H24B 110.1 . . ?
C25A C24A H24B 110.1 . . ?
H24A C24A H24B 108.4 . . ?
C26A C25A C27A 108.9(5) . . ?
C26A C25A C24A 109.9(5) . . ?
C27A C25A C24A 109.7(5) . . ?
C26A C25A H25 109.5 . . ?
C27A C25A H25 109.5 . . ?
C24A C25A H25 109.5 . . ?
C25A C26A C22A 109.2(5) . . ?
C25A C26A H26A 109.8 . . ?
C22A C26A H26A 109.8 . . ?
C25A C26A H26B 109.8 . . ?
C22A C26A H26B 109.8 . . ?
H26A C26A H26B 108.3 . . ?
C25A C27A C18 109.6(6) . . ?
C25A C27A H27A 109.8 . . ?
C18 C27A H27A 109.8 . . ?
C25A C27A H27B 109.8 . . ?
C18 C27A H27B 109.8 . . ?
H27A C27A H27B 108.2 . . ?
C21 C22B C26B 105.6(5) . . ?
C21 C22B C23B 111.8(5) . . ?
C26B C22B C23B 108.8(5) . . ?
C21 C22B H22B 110.2 . . ?
C26B C22B H22B 110.2 . . ?
C23B C22B H22B 110.2 . . ?
C22B C23B C18 108.4(5) . . ?
C22B C23B H23C 110.0 . . ?
C18 C23B H23C 110.0 . . ?
C22B C23B H23D 110.0 . . ?
C18 C23B H23D 110.0 . . ?
H23C C23B H23D 108.4 . . ?
C25B C24B C20 110.0(5) . . ?
C25B C24B H24C 109.7 . . ?
C20 C24B H24C 109.7 . . ?
C25B C24B H24D 109.7 . . ?
C20 C24B H24D 109.7 . . ?
H24C C24B H24D 108.2 . . ?
C24B C25B C26B 111.1(5) . . ?
C24B C25B C27B 108.5(6) . . ?
C26B C25B C27B 108.6(5) . . ?
C24B C25B H25B 109.5 . . ?
C26B C25B H25B 109.5 . . ?
C27B C25B H25B 109.5 . . ?
C22B C26B C25B 110.1(5) . . ?
C22B C26B H26C 109.6 . . ?
C25B C26B H26C 109.6 . . ?
C22B C26B H26D 109.6 . . ?
C25B C26B H26D 109.6 . . ?
H26C C26B H26D 108.2 . . ?
C18 C27B C25B 109.4(6) . . ?
C18 C27B H27C 109.8 . . ?
C25B C27B H27C 109.8 . . ?
C18 C27B H27D 109.8 . . ?
C25B C27B H27D 109.8 . . ?
H27C C27B H27D 108.2 . . ?

loop_
_geom_bond_atom_site_label_1
_geom_bond_atom_site_label_2
_geom_bond_distance
_geom_bond_site_symmetry_2
_geom_bond_publ_flag
C28A Cl2A 1.735(12) . ?
C28A Cl1A 1.774(12) . ?
C28A H28A 0.9900 . ?
C28A H28B 0.9900 . ?
C28B Cl2B 1.752(11) . ?
C28B Cl1B 1.767(12) . ?
C28B H28C 0.9900 . ?
C28B H28D 0.9900 . ?
C28C Cl2C 1.741(17) . ?
C28C Cl1C 1.786(17) . ?
C28C H28E 0.9900 . ?
C28C H28F 0.9900 . ?
P1 F6B 1.48(2) . ?
P1 F5A 1.532(13) . ?
P1 F3B 1.57(2) . ?
P1 F4A 1.588(6) . ?
P1 F2 1.5945(14) . ?
P1 F1 1.6012(15) . ?
P1 F3A 1.603(10) . ?
P1 F4B 1.604(12) . ?
P1 F6A 1.655(12) . ?
P1 F5B 1.71(2) . ?
N1 C1 1.369(3) . ?
N1 C4 1.450(3) . ?
N1 C5 1.468(3) . ?
N2 C1 1.358(3) . ?
N2 C7 1.452(3) . ?
N2 C6 1.463(3) . ?
N3 C3 1.341(3) . ?
N3 C8 1.485(3) . ?
N3 H3N 0.888(16) . ?
N4 C3 1.344(3) . ?
N4 C18 1.485(3) . ?
N4 H4N 0.862(16) . ?
C1 C2 1.393(3) . ?
C2 C3 1.419(3) . ?
C2 H2 0.9500 . ?
C4 H4A 0.9800 . ?
C4 H4B 0.9800 . ?
C4 H4C 0.9800 . ?
C5 H5A 0.9800 . ?
C5 H5B 0.9800 . ?
C5 H5C 0.9800 . ?
C6 H6A 0.9800 . ?
C6 H6B 0.9800 . ?
C6 H6C 0.9800 . ?
C7 H7A 0.9800 . ?
C7 H7B 0.9800 . ?
C7 H7C 0.9800 . ?
C8 C17 1.526(3) . ?
C8 C9 1.528(3) . ?
C8 C13 1.539(3) . ?
C9 C10 1.544(3) . ?
C9 H9A 0.9900 . ?
C9 H9B 0.9900 . ?
C10 C14 1.523(4) . ?
C10 C11 1.536(4) . ?
C10 H10 1.0000 . ?
C11 C12 1.523(4) . ?
C11 H11A 0.9900 . ?
C11 H11B 0.9900 . ?
C12 C16 1.521(3) . ?
C12 C13 1.531(3) . ?
C12 H12 1.0000 . ?
C13 H13A 0.9900 . ?
C13 H13B 0.9900 . ?
C14 C15 1.519(4) . ?
C14 H14A 0.9900 . ?
C14 H14B 0.9900 . ?
C15 C17 1.530(3) . ?
C15 C16 1.533(4) . ?
C15 H15 1.0000 . ?
C16 H16A 0.9900 . ?
C16 H16B 0.9900 . ?
C17 H17A 0.9900 . ?
C17 H17B 0.9900 . ?
C18 C27B 1.444(10) . ?
C18 C23A 1.512(9) . ?
C18 C19 1.527(3) . ?
C18 C23B 1.589(9) . ?
C18 C27A 1.628(9) . ?
C19 C20 1.535(3) . ?
C19 H19A 0.9900 . ?
C19 H19B 0.9900 . ?
C20 C24A 1.420(8) . ?
C20 C21 1.517(3) . ?
C20 C24B 1.649(8) . ?
C20 H20 1.0000 . ?
C21 C22B 1.513(8) . ?
C21 C22A 1.567(8) . ?
C21 H21A 0.9900 . ?
C21 H21B 0.9900 . ?
C22A C23A 1.534(8) . ?
C22A C26A 1.536(8) . ?
C22A H22A 1.0000 . ?
C23A H23A 0.9900 . ?
C23A H23B 0.9900 . ?
C24A C25A 1.539(7) . ?
C24A H24A 0.9900 . ?
C24A H24B 0.9900 . ?
C25A C26A 1.524(7) . ?
C25A C27A 1.537(8) . ?
C25A H25 1.0000 . ?
C26A H26A 0.9900 . ?
C26A H26B 0.9900 . ?
C27A H27A 0.9900 . ?
C27A H27B 0.9900 . ?
C22B C26B 1.527(7) . ?
C22B C23B 1.530(8) . ?
C22B H22B 1.0000 . ?
C23B H23C 0.9900 . ?
C23B H23D 0.9900 . ?
C24B C25B 1.528(8) . ?
C24B H24C 0.9900 . ?
C24B H24D 0.9900 . ?
C25B C26B 1.532(8) . ?
C25B C27B 1.546(8) . ?
C25B H25B 1.0000 . ?
C26B H26C 0.9900 . ?
C26B H26D 0.9900 . ?
C27B H27C 0.9900 . ?
C27B H27D 0.9900 . ?

loop_
_geom_hbond_atom_site_label_D
_geom_hbond_atom_site_label_H
_geom_hbond_atom_site_label_A
_geom_hbond_distance_DH
_geom_hbond_distance_HA
_geom_hbond_distance_DA
_geom_hbond_angle_DHA
_geom_hbond_site_symmetry_A
_geom_hbond_publ_flag
N3 H3N F1 0.888(16) 2.68(2) 3.291(2) 127.3(19) 1_445 yes
N3 H3N H27A^a 0.888(16) 1.83(2) 2.650(9) 153(2) . yes
N3 H3N H27D^b 0.888(16) 2.17(2) 2.913(9) 140(2) . yes
N4 H4N F4A^a 0.862(16) 2.50(3) 3.33(2) 162(2) 2_665 yes
N4 H4N F6A^a 0.862(16) 2.76(3) 3.484(15) 143(2) 2_665 yes
N4 H4N F6B^b 0.862(16) 2.46(3) 3.23(3) 149(2) 2_665 yes

loop_
_geom_torsion_atom_site_label_1
_geom_torsion_atom_site_label_2
_geom_torsion_atom_site_label_3
_geom_torsion_atom_site_label_4
_geom_torsion
_geom_torsion_site_symmetry_1
_geom_torsion_site_symmetry_2
_geom_torsion_site_symmetry_3
_geom_torsion_site_symmetry_4
_geom_torsion_publ_flag
C7 N2 C1 N1 147.9(2) . . . . ?
C6 N2 C1 N1 -36.2(3) . . . . ?
C7 N2 C1 C2 -29.1(4) . . . . ?
C6 N2 C1 C2 146.8(2) . . . . ?
C4 N1 C1 N2 165.0(2) . . . . ?
C5 N1 C1 N2 -41.0(3) . . . . ?
C4 N1 C1 C2 -17.9(3) . . . . ?
C5 N1 C1 C2 136.1(2) . . . . ?
N2 C1 C2 C3 -27.1(4) . . . . ?
N1 C1 C2 C3 156.0(2) . . . . ?
C8 N3 C3 N4 160.3(2) . . . . ?
C8 N3 C3 C2 -22.5(3) . . . . ?
C18 N4 C3 N3 -10.1(4) . . . . ?
C18 N4 C3 C2 172.7(2) . . . . ?
C1 C2 C3 N3 156.9(2) . . . . ?
C1 C2 C3 N4 -25.9(4) . . . . ?
C3 N3 C8 C17 90.1(3) . . . . ?
C3 N3 C8 C9 -34.9(3) . . . . ?
C3 N3 C8 C13 -152.5(2) . . . . ?
N3 C8 C9 C10 -176.7(2) . . . . ?
C17 C8 C9 C10 58.1(3) . . . . ?
C13 C8 C9 C10 -60.6(3) . . . . ?
C8 C9 C10 C14 -58.5(3) . . . . ?
C8 C9 C10 C11 61.8(3) . . . . ?
C14 C10 C11 C12 59.7(3) . . . . ?
C9 C10 C11 C12 -60.8(3) . . . . ?
C10 C11 C12 C16 -60.3(3) . . . . ?
C10 C11 C12 C13 59.7(3) . . . . ?
C16 C12 C13 C8 60.2(3) . . . . ?
C11 C12 C13 C8 -60.5(3) . . . . ?
N3 C8 C13 C12 -178.72(18) . . . . ?
C17 C8 C13 C12 -59.5(2) . . . . ?
C9 C8 C13 C12 60.6(2) . . . . ?
C11 C10 C14 C15 -59.9(3) . . . . ?
C9 C10 C14 C15 60.4(3) . . . . ?
C10 C14 C15 C17 -60.5(3) . . . . ?
C10 C14 C15 C16 59.5(3) . . . . ?
C11 C12 C16 C15 60.0(3) . . . . ?
C13 C12 C16 C15 -60.1(3) . . . . ?
C14 C15 C16 C12 -59.1(3) . . . . ?
C17 C15 C16 C12 60.6(3) . . . . ?
N3 C8 C17 C15 174.84(19) . . . . ?
C9 C8 C17 C15 -59.1(2) . . . . ?
C13 C8 C17 C15 59.3(2) . . . . ?
C14 C15 C17 C8 59.5(3) . . . . ?
C16 C15 C17 C8 -60.6(3) . . . . ?
C3 N4 C18 C27B 84.3(4) . . . . ?
C3 N4 C18 C23A -176.6(4) . . . . ?
C3 N4 C18 C19 -50.1(3) . . . . ?
C3 N4 C18 C23B -159.2(4) . . . . ?
C3 N4 C18 C27A 65.8(4) . . . . ?
C27B C18 C19 C20 53.9(4) . . . . ?
N4 C18 C19 C20 -176.33(18) . . . . ?
C23A C18 C19 C20 -50.2(3) . . . . ?
C23B C18 C19 C20 -68.6(3) . . . . ?
C27A C18 C19 C20 62.8(4) . . . . ?
C18 C19 C20 C24A -71.3(3) . . . . ?
C18 C19 C20 C21 60.4(3) . . . . ?
C18 C19 C20 C24B -49.6(4) . . . . ?
C19 C20 C21 C22B -48.1(4) . . . . ?
C24B C20 C21 C22B 66.9(4) . . . . ?
C24A C20 C21 C22A 58.0(5) . . . . ?
C19 C20 C21 C22A -68.1(3) . . . . ?
C20 C21 C22A C23A 66.2(5) . . . . ?
C20 C21 C22A C26A -53.9(5) . . . . ?
N4 C18 C23A C22A -179.9(4) . . . . ?
C19 C18 C23A C22A 52.9(6) . . . . ?
C27A C18 C23A C22A -58.6(6) . . . . ?
C26A C22A C23A C18 60.6(7) . . . . ?
C21 C22A C23A C18 -60.9(6) . . . . ?
C21 C20 C24A C25A -60.8(6) . . . . ?
C19 C20 C24A C25A 66.5(5) . . . . ?
C20 C24A C25A C26A 57.5(6) . . . . ?
C20 C24A C25A C27A -62.2(6) . . . . ?
C27A C25A C26A C22A 61.8(6) . . . . ?
C24A C25A C26A C22A -58.4(6) . . . . ?
C23A C22A C26A C25A -59.4(7) . . . . ?
C21 C22A C26A C25A 58.8(6) . . . . ?
C26A C25A C27A C18 -62.4(6) . . . . ?
C24A C25A C27A C18 57.9(7) . . . . ?
N4 C18 C27A C25A -179.6(4) . . . . ?
C23A C18 C27A C25A 59.5(6) . . . . ?
C19 C18 C27A C25A -57.9(5) . . . . ?
C20 C21 C22B C26B -69.7(5) . . . . ?
C20 C21 C22B C23B 48.4(6) . . . . ?
C21 C22B C23B C18 -58.4(6) . . . . ?
C26B C22B C23B C18 57.8(7) . . . . ?
C27B C18 C23B C22B -60.3(6) . . . . ?
N4 C18 C23B C22B -175.7(4) . . . . ?
C19 C18 C23B C22B 67.5(5) . . . . ?
C21 C20 C24B C25B -59.0(5) . . . . ?
C19 C20 C24B C25B 57.5(6) . . . . ?
C20 C24B C25B C26B 58.5(7) . . . . ?
C20 C24B C25B C27B -60.8(7) . . . . ?
C21 C22B C26B C25B 59.6(6) . . . . ?
C23B C22B C26B C25B -60.5(7) . . . . ?
C24B C25B C26B C22B -58.5(6) . . . . ?
C27B C25B C26B C22B 60.8(7) . . . . ?
N4 C18 C27B C25B 171.3(4) . . . . ?
C19 C18 C27B C25B -57.2(6) . . . . ?
C23B C18 C27B C25B 61.3(7) . . . . ?
C24B C25B C27B C18 59.2(7) . . . . ?
C26B C25B C27B C18 -61.7(7) . . . . ?
